data_2204823
loop_
_publ_author_name
'\,Samil I\,s\?ik'
'Yavuz K\"oysal'
'Metin Yavuz'
'Mer\,c K\"oksal'
'Hakk\?i Erdo\~gan'

_publ_section_title
;
 5-(2-Chlorobenzoyl)-1,3-benzoxazol-2(3<i>H</i>)-one
;
_journal_issue 12
_journal_name_full 'Acta Crystallographica Section E'
_journal_page_first o2321
_journal_page_last o2323
_journal_paper_doi 10.1107/S1600536804029162
_journal_volume 60
_journal_year 2004
_chemical_formula_iupac 'C14 H8 Cl N O3'
_chemical_formula_moiety 'C14 H8 Cl N O3'
_chemical_formula_sum 'C14 H8 Cl N O3'
_chemical_formula_weight 273.66
_chemical_name_systematic
;
5-(2-Chlorobenzoyl)-1,3-benzoxazol-2(3H)-one
;
_space_group_IT_number 14
_symmetry_cell_setting monoclinic
_symmetry_space_group_name_Hall '-P 2ybc'
_symmetry_space_group_name_H-M 'P 1 21/c 1'
_atom_sites_solution_hydrogens geom
_atom_sites_solution_primary direct
_atom_sites_solution_secondary difmap
_cell_angle_alpha 90.00
_cell_angle_beta 93.724(7)
_cell_angle_gamma 90.00
_cell_formula_units_Z 4
_cell_length_a 10.4550(9)
_cell_length_b 7.8954(4)
_cell_length_c 14.7960(12)
_cell_measurement_reflns_used 16248
_cell_measurement_temperature 293(2)
_cell_measurement_theta_max 29.47
_cell_measurement_theta_min 0.00
_cell_volume 1218.78(16)
_computing_cell_refinement X-AREA
_computing_data_collection 'X-AREA (Stoe & Cie, 2002)'
_computing_data_reduction 'X-RED32 (Stoe & Cie, 2002)'
_computing_molecular_graphics 'ORTEPIII (Burnett & Johnson, 1996)'
_computing_publication_material
;
WinGX (Farrugia, 1999) and PARST (Nardelli, 1995)
;
_computing_structure_refinement 'SHELXL97 (Sheldrick, 1997)'
_computing_structure_solution 'SHELXS97 (Sheldrick, 1997)'
_diffrn_ambient_temperature 293(2)
_diffrn_detector_area_resol_mean 6.67
_diffrn_measured_fraction_theta_full 0.993
_diffrn_measured_fraction_theta_max 0.993
_diffrn_measurement_device_type 'Stoe IPDS-2'
_diffrn_measurement_method \w
_diffrn_radiation_monochromator graphite
_diffrn_radiation_source 'fine-focus sealed tube'
_diffrn_radiation_type MoK\a
_diffrn_radiation_wavelength 0.71073
_diffrn_reflns_av_R_equivalents 0.0721
_diffrn_reflns_av_sigmaI/netI 0.0330
_diffrn_reflns_limit_h_max 14
_diffrn_reflns_limit_h_min -14
_diffrn_reflns_limit_k_max 10
_diffrn_reflns_limit_k_min -10
_diffrn_reflns_limit_l_max 19
_diffrn_reflns_limit_l_min -20
_diffrn_reflns_number 21273
_diffrn_reflns_theta_full 29.57
_diffrn_reflns_theta_max 29.57
_diffrn_reflns_theta_min 1.95
_diffrn_standards_number 0
_exptl_absorpt_coefficient_mu 0.315
_exptl_absorpt_correction_T_max 0.9526
_exptl_absorpt_correction_T_min 0.8458
_exptl_absorpt_correction_type integration
_exptl_absorpt_process_details '(X-RED32; Stoe & Cie, 2002)'
_exptl_crystal_colour white
_exptl_crystal_density_diffrn 1.491
_exptl_crystal_density_method 'not measured'
_exptl_crystal_description prism
_exptl_crystal_F_000 560
_exptl_crystal_size_max 0.800
_exptl_crystal_size_mid 0.543
_exptl_crystal_size_min 0.230
_refine_diff_density_max 0.192
_refine_diff_density_min -0.270
_refine_ls_extinction_coef 0.016(3)
_refine_ls_extinction_expression Fc^*^=kFc[1+0.001xFc^2^\l^3^/sin(2\q)]^-1/4^
_refine_ls_extinction_method SHELXL97
_refine_ls_goodness_of_fit_ref 1.063
_refine_ls_hydrogen_treatment constr
_refine_ls_matrix_type full
_refine_ls_number_parameters 173
_refine_ls_number_reflns 3386
_refine_ls_number_restraints 0
_refine_ls_restrained_S_all 1.063
_refine_ls_R_factor_all 0.0570
_refine_ls_R_factor_gt 0.0417
_refine_ls_shift/su_max 0.000
_refine_ls_shift/su_mean 0.000
_refine_ls_structure_factor_coef Fsqd
_refine_ls_weighting_details 'calc w = 1/[\s^2^(Fo^2^)+(0.065P)^2^+0.0757P] where P = (Fo^2^+2Fc^2^)/3'
_refine_ls_weighting_scheme calc
_refine_ls_wR_factor_gt 0.1170
_refine_ls_wR_factor_ref 0.1254
_reflns_number_gt 2456
_reflns_number_total 3386
_reflns_threshold_expression I>2\s(I)
_cod_data_source_file wn6306.cif
_cod_data_source_block I
_cod_original_sg_symbol_H-M 'P 21/c'
_cod_database_code 2204823
_cod_database_fobs_code 2204823

loop_
_symmetry_equiv_pos_as_xyz
'x, y, z'
'-x, y+1/2, -z+1/2'
'-x, -y, -z'
'x, -y-1/2, z-1/2'

loop_
_atom_site_label
_atom_site_fract_x
_atom_site_fract_y
_atom_site_fract_z
_atom_site_U_iso_or_equiv
_atom_site_adp_type
_atom_site_calc_flag
_atom_site_refinement_flags
_atom_site_occupancy
_atom_site_type_symbol
Cl1 0.54182(5) 0.42977(8) 0.60696(3) 0.0888(2) Uani d . 1 Cl
N2 0.06810(12) 0.64851(15) 0.34687(8) 0.0544(3) Uani d . 1 N
H2 0.0551 0.5712 0.3064 0.065 Uiso calc R 1 H
C12 0.12115(12) 0.62144(16) 0.43396(8) 0.0437(3) Uani d . 1 C
C7 0.26172(12) 0.35382(15) 0.62093(9) 0.0470(3) Uani d . 1 C
C1 0.34078(12) 0.38164(15) 0.70827(9) 0.0471(3) Uani d . 1 C
C13 0.16390(12) 0.48014(15) 0.48004(9) 0.0446(3) Uani d . 1 C
H13 0.1592 0.3733 0.4536 0.053 Uiso calc R 1 H
C11 0.12556(12) 0.77922(16) 0.47458(9) 0.0475(3) Uani d . 1 C
C8 0.21478(11) 0.50389(15) 0.56853(8) 0.0432(3) Uani d . 1 C
C9 0.21956(14) 0.66443(17) 0.60784(9) 0.0517(3) Uani d . 1 C
H9 0.2548 0.6765 0.6668 0.062 Uiso calc R 1 H
C2 0.46958(14) 0.42097(18) 0.70871(10) 0.0544(3) Uani d . 1 C
O3 -0.00839(13) 0.88373(17) 0.26902(8) 0.0766(4) Uani d . 1 O
C6 0.28643(14) 0.3683(2) 0.79058(10) 0.0606(4) Uani d . 1 C
H6 0.2003 0.3396 0.7922 0.073 Uiso calc R 1 H
C14 0.03996(14) 0.81317(19) 0.33499(10) 0.0561(3) Uani d . 1 C
C10 0.17332(14) 0.80642(17) 0.56141(10) 0.0570(3) Uani d . 1 C
H10 0.1747 0.9134 0.5877 0.068 Uiso calc R 1 H
C3 0.54228(15) 0.4498(2) 0.78825(12) 0.0650(4) Uani d . 1 C
H3 0.6286 0.4775 0.7871 0.078 Uiso calc R 1 H
C5 0.35842(19) 0.3973(3) 0.87036(12) 0.0733(5) Uani d . 1 C
H5 0.3205 0.3898 0.9254 0.088 Uiso calc R 1 H
C4 0.48622(18) 0.4372(3) 0.86873(13) 0.0732(5) Uani d . 1 C
H4 0.5347 0.4558 0.9228 0.088 Uiso calc R 1 H
O2 0.07579(10) 0.89773(12) 0.41344(7) 0.0581(3) Uani d . 1 O
O1 0.23532(12) 0.21141(13) 0.59548(8) 0.0700(3) Uani d . 1 O

loop_
_atom_site_aniso_label
_atom_site_aniso_U_11
_atom_site_aniso_U_22
_atom_site_aniso_U_33
_atom_site_aniso_U_12
_atom_site_aniso_U_13
_atom_site_aniso_U_23
Cl1 0.0718(3) 0.1268(5) 0.0693(3) -0.0127(3) 0.0159(2) 0.0144(3)
N2 0.0677(7) 0.0517(6) 0.0421(6) -0.0008(5) -0.0091(5) 0.0004(5)
C12 0.0464(6) 0.0435(6) 0.0403(6) -0.0037(5) -0.0029(5) -0.0009(5)
C7 0.0539(6) 0.0394(6) 0.0470(7) -0.0015(5) -0.0022(5) -0.0006(5)
C1 0.0534(7) 0.0403(6) 0.0468(7) 0.0010(5) -0.0036(5) 0.0038(5)
C13 0.0497(6) 0.0387(5) 0.0447(6) -0.0014(5) -0.0011(5) -0.0041(5)
C11 0.0523(6) 0.0388(6) 0.0501(7) -0.0009(5) -0.0062(5) 0.0037(5)
C8 0.0465(6) 0.0388(5) 0.0437(6) -0.0018(5) -0.0021(5) -0.0009(5)
C9 0.0662(8) 0.0416(6) 0.0455(7) -0.0013(5) -0.0101(6) -0.0050(5)
C2 0.0573(7) 0.0510(7) 0.0542(8) -0.0015(6) -0.0019(6) 0.0069(6)
O3 0.0908(8) 0.0741(8) 0.0618(7) -0.0014(6) -0.0196(6) 0.0229(6)
C6 0.0577(8) 0.0725(9) 0.0510(8) -0.0013(7) 0.0005(6) 0.0017(7)
C14 0.0615(7) 0.0541(7) 0.0514(8) -0.0036(6) -0.0062(6) 0.0090(6)
C10 0.0750(9) 0.0381(6) 0.0556(8) 0.0008(6) -0.0127(7) -0.0075(5)
C3 0.0575(8) 0.0662(9) 0.0689(10) -0.0051(7) -0.0139(7) 0.0054(8)
C5 0.0819(11) 0.0908(12) 0.0464(8) 0.0016(9) -0.0008(7) 0.0008(8)
C4 0.0780(10) 0.0820(11) 0.0564(9) 0.0000(8) -0.0195(8) -0.0034(8)
O2 0.0701(6) 0.0424(5) 0.0595(6) -0.0003(4) -0.0132(5) 0.0077(4)
O1 0.0994(8) 0.0385(5) 0.0683(7) -0.0024(5) -0.0230(6) -0.0004(4)

loop_
_atom_type_symbol
_atom_type_description
_atom_type_scat_dispersion_real
_atom_type_scat_dispersion_imag
_atom_type_scat_source
C C 0.0033 0.0016 'International Tables Vol C Tables 4.2.6.8 and 6.1.1.4'
H H 0.0000 0.0000 'International Tables Vol C Tables 4.2.6.8 and 6.1.1.4'
Cl Cl 0.1484 0.1585 'International Tables Vol C Tables 4.2.6.8 and 6.1.1.4'
N N 0.0061 0.0033 'International Tables Vol C Tables 4.2.6.8 and 6.1.1.4'
O O 0.0106 0.0060 'International Tables Vol C Tables 4.2.6.8 and 6.1.1.4'

loop_
_geom_angle_atom_site_label_1
_geom_angle_atom_site_label_2
_geom_angle_atom_site_label_3
_geom_angle
C14 N2 C12 110.01(12)
C14 N2 H2 125.0
C12 N2 H2 125.0
C13 C12 C11 121.18(12)
C13 C12 N2 133.44(12)
C11 C12 N2 105.38(11)
O1 C7 C8 121.21(12)
O1 C7 C1 120.25(12)
C8 C7 C1 118.52(10)
C6 C1 C2 118.01(13)
C6 C1 C7 120.79(12)
C2 C1 C7 121.20(13)
C12 C13 C8 116.82(11)
C12 C13 H13 121.6
C8 C13 H13 121.6
C10 C11 O2 127.58(12)
C10 C11 C12 123.42(12)
O2 C11 C12 109.00(11)
C13 C8 C9 121.03(12)
C13 C8 C7 118.50(11)
C9 C8 C7 120.47(11)
C10 C9 C8 121.80(12)
C10 C9 H9 119.1
C8 C9 H9 119.1
C3 C2 C1 121.64(14)
C3 C2 Cl1 119.29(12)
C1 C2 Cl1 119.06(11)
C5 C6 C1 120.67(15)
C5 C6 H6 119.7
C1 C6 H6 119.7
O3 C14 N2 129.07(15)
O3 C14 O2 122.53(14)
N2 C14 O2 108.40(12)
C11 C10 C9 115.72(12)
C11 C10 H10 122.1
C9 C10 H10 122.1
C4 C3 C2 119.28(15)
C4 C3 H3 120.4
C2 C3 H3 120.4
C4 C5 C6 120.05(17)
C4 C5 H5 120.0
C6 C5 H5 120.0
C3 C4 C5 120.33(16)
C3 C4 H4 119.8
C5 C4 H4 119.8
C14 O2 C11 107.20(10)

loop_
_geom_bond_atom_site_label_1
_geom_bond_atom_site_label_2
_geom_bond_distance
_geom_bond_publ_flag
Cl1 C2 1.7290(16) yes
N2 C14 1.3420(19) yes
N2 C12 1.3859(16) yes
N2 H2 0.8600 ?
C12 C13 1.3674(17) ?
C12 C11 1.3826(17) yes
C7 O1 1.2119(16) yes
C7 C8 1.4820(17) ?
C7 C1 1.5042(18) ?
C1 C6 1.381(2) ?
C1 C2 1.3815(19) ?
C13 C8 1.3936(17) ?
C13 H13 0.9300 ?
C11 C10 1.3649(19) ?
C11 O2 1.3797(15) yes
C8 C9 1.3941(18) ?
C9 C10 1.3854(19) ?
C9 H9 0.9300 ?
C2 C3 1.378(2) ?
O3 C14 1.2061(17) yes
C6 C5 1.377(2) ?
C6 H6 0.9300 ?
C14 O2 1.3699(18) yes
C10 H10 0.9300 ?
C3 C4 1.365(3) ?
C3 H3 0.9300 ?
C5 C4 1.375(3) ?
C5 H5 0.9300 ?
C4 H4 0.9300 ?

loop_
_geom_hbond_atom_site_label_D
_geom_hbond_atom_site_label_H
_geom_hbond_atom_site_label_A
_geom_hbond_site_symmetry_A
_geom_hbond_distance_DH
_geom_hbond_distance_HA
_geom_hbond_distance_DA
_geom_hbond_angle_DHA
N2 H2 O3 2_545 0.86 1.90 2.7498(16) 170
C10 H10 O1 1_565 0.93 2.44 3.2948(17) 153

loop_
_geom_torsion_atom_site_label_1
_geom_torsion_atom_site_label_2
_geom_torsion_atom_site_label_3
_geom_torsion_atom_site_label_4
_geom_torsion
C14 N2 C12 C13 178.98(14)
C14 N2 C12 C11 -0.75(16)
O1 C7 C1 C6 -78.12(19)
C8 C7 C1 C6 100.42(15)
O1 C7 C1 C2 101.82(17)
C8 C7 C1 C2 -79.65(16)
C11 C12 C13 C8 -1.61(19)
N2 C12 C13 C8 178.69(13)
C13 C12 C11 C10 0.9(2)
N2 C12 C11 C10 -179.34(13)
C13 C12 C11 O2 -179.49(11)
N2 C12 C11 O2 0.28(15)
C12 C13 C8 C9 0.92(19)
C12 C13 C8 C7 179.76(11)
O1 C7 C8 C13 -14.0(2)
C1 C7 C8 C13 167.52(12)
O1 C7 C8 C9 164.89(14)
C1 C7 C8 C9 -13.63(18)
C13 C8 C9 C10 0.6(2)
C7 C8 C9 C10 -178.26(13)
C6 C1 C2 C3 -1.3(2)
C7 C1 C2 C3 178.78(13)
C6 C1 C2 Cl1 177.33(11)
C7 C1 C2 Cl1 -2.61(17)
C2 C1 C6 C5 1.4(2)
C7 C1 C6 C5 -178.67(14)
C12 N2 C14 O3 -179.01(15)
C12 N2 C14 O2 0.95(16)
O2 C11 C10 C9 -178.94(13)
C12 C11 C10 C9 0.6(2)
C8 C9 C10 C11 -1.3(2)
C1 C2 C3 C4 0.8(2)
Cl1 C2 C3 C4 -177.81(14)
C1 C6 C5 C4 -1.0(3)
C2 C3 C4 C5 -0.4(3)
C6 C5 C4 C3 0.5(3)
O3 C14 O2 C11 179.21(15)
N2 C14 O2 C11 -0.75(15)
C10 C11 O2 C14 179.88(14)
C12 C11 O2 C14 0.28(15)

loop_
_cod_related_entry_id
_cod_related_entry_database
_cod_related_entry_code
1 ChemSpider 9498239
